data_4308859
loop_
_publ_author_name
'Swarnalatha Kokatam'
'Thomas Weyherm\"uller'
'Eberhard Bothe'
'Phalguni Chaudhuri'
'Karl Wieghardt'

_publ_section_title
;
Structural Characterization of Four Members of the Electron-Transfer Series
[PdII(L)2)2]n (L = o-Iminophenolate Derivative; n= 2-, 1-, 0, 1+, 2+).
Ligand Mixed Valency in the Monocation and Monoanion with S=1/2 Ground States
;
_journal_name_full 'Inorganic Chemistry'
_journal_page_first 3709
_journal_page_last 3717
_journal_paper_doi 10.1021/ic048292i
_journal_volume 44
_journal_year 2005
_chemical_formula_sum 'C42 H48 F6 N2 O2 Pd'
_chemical_formula_weight 833.22
_chemical_name_systematic
; 
 ? 
;
_space_group_IT_number 14
_symmetry_cell_setting monoclinic
_symmetry_space_group_name_Hall '-P 2yn'
_symmetry_space_group_name_H-M 'P 1 21/n 1'
_atom_sites_solution_hydrogens geom
_atom_sites_solution_primary direct
_atom_sites_solution_secondary difmap
_audit_creation_method SHELXL
_cell_angle_alpha 90.00
_cell_angle_beta 91.81(1)
_cell_angle_gamma 90.00
_cell_formula_units_Z 2
_cell_length_a 11.1042(3)
_cell_length_b 8.1767(3)
_cell_length_c 21.8740(5)
_cell_measurement_reflns_used 4892
_cell_measurement_temperature 100(2)
_cell_measurement_theta_max 138.3
_cell_measurement_theta_min 8.08
_cell_volume 1985.07(10)
_computing_cell_refinement SAINT
_computing_data_collection 'SMART Collect Software'
_computing_data_reduction SAINT
_computing_structure_refinement 'SHELXL-93 (Sheldrick, 1993)'
_computing_structure_solution 'SHELXS-86 (Sheldrick, 1990)'
_diffrn_ambient_temperature 100(2)
_diffrn_measurement_device 'Bruker SMART'
_diffrn_measurement_method '\w-scans at 0.3 deg and 5 sec.'
_diffrn_radiation_monochromator graphite
_diffrn_radiation_source 'rotating anode'
_diffrn_radiation_type CuK\a
_diffrn_radiation_wavelength 1.54178
_diffrn_reflns_av_R_equivalents 0.0451
_diffrn_reflns_av_sigmaI/netI 0.0379
_diffrn_reflns_limit_h_max 13
_diffrn_reflns_limit_h_min -11
_diffrn_reflns_limit_k_max 7
_diffrn_reflns_limit_k_min -9
_diffrn_reflns_limit_l_max 22
_diffrn_reflns_limit_l_min -26
_diffrn_reflns_number 11753
_diffrn_reflns_theta_max 68.96
_diffrn_reflns_theta_min 4.04
_exptl_absorpt_coefficient_mu 4.327
_exptl_absorpt_correction_type 'SADABS (G.Sheldrick 2004)'
_exptl_crystal_colour 'deep red'
_exptl_crystal_density_diffrn 1.394
_exptl_crystal_description 'opaque block'
_exptl_crystal_F_000 860
_exptl_crystal_size_max 0.12
_exptl_crystal_size_mid 0.12
_exptl_crystal_size_min 0.06
_refine_diff_density_max 1.752
_refine_diff_density_min -0.650
_refine_diff_density_rms 0.139
_refine_ls_extinction_method none
_refine_ls_goodness_of_fit_all 1.151
_refine_ls_goodness_of_fit_obs 1.160
_refine_ls_matrix_type full
_refine_ls_number_parameters 242
_refine_ls_number_reflns 3436
_refine_ls_number_restraints 0
_refine_ls_restrained_S_all 1.157
_refine_ls_restrained_S_obs 1.160
_refine_ls_R_factor_all 0.0479
_refine_ls_R_factor_obs 0.0464
_refine_ls_shift/esd_max 0.000
_refine_ls_shift/esd_mean 0.000
_refine_ls_structure_factor_coef Fsqd
_refine_ls_weighting_details 'w=1/[\s^2^(Fo^2^)+(0.0832P)^2^+2.8327P] where P=(Fo^2^+2Fc^2^)/3'
_refine_ls_weighting_scheme calc
_refine_ls_wR_factor_all 0.1373
_refine_ls_wR_factor_obs 0.1352
_reflns_number_observed 3322
_reflns_number_total 3439
_reflns_observed_criterion >2sigma(I)
_cod_data_source_file ic048292isi20041206_054204_1.cif
_cod_data_source_block 1
_cod_depositor_comments
;
The following automatic conversions were performed:
'_symmetry_cell_setting' value 'Monoclinic' changed to 'monoclinic'
according to '/home/saulius/struct/CIF-dictionaries/cif_core.dic'
dictionary named 'cif_core.dic' version 2.4.1 from 2010-06-29.

Automatic conversion script
Id: cif_fix_enum 1527 2010-12-29 10:47:43Z saulius 

The following automatic conversions were performed:

'_refine_ls_weighting_scheme' value 'calc
w=1/[\s^2^(Fo^2^)+(0.0832P)^2^+2.8327P] where P=(Fo^2^+2Fc^2^)/3' was
changed to 'calc'. New tag '_refine_ls_weighting_details' was
created. The value of the new tag was set to
'w=1/[\s^2^(Fo^2^)+(0.0832P)^2^+2.8327P] where P=(Fo^2^+2Fc^2^)/3'.

Automatic conversion script
Id: cif_fix_values 3143 2015-03-26 13:38:13Z robertas 
;
_cod_original_cell_volume 1985.1(2)
_cod_database_code 4308859

loop_
_symmetry_equiv_pos_as_xyz
'x, y, z'
'-x+1/2, y+1/2, -z+1/2'
'-x, -y, -z'
'x-1/2, -y-1/2, z-1/2'

loop_
_atom_site_aniso_label
_atom_site_aniso_U_11
_atom_site_aniso_U_22
_atom_site_aniso_U_33
_atom_site_aniso_U_23
_atom_site_aniso_U_13
_atom_site_aniso_U_12
Pd1 0.0091(2) 0.0176(3) 0.0141(2) -0.00441(10) 0.00383(14) -0.00212(9)
O1 0.0101(10) 0.0212(13) 0.0167(11) -0.0063(8) 0.0051(8) -0.0039(8)
C2 0.0098(14) 0.015(2) 0.017(2) 0.0003(13) 0.0008(11) 0.0012(13)
C3 0.0112(14) 0.013(2) 0.0138(14) 0.0018(11) 0.0000(11) 0.0001(11)
C4 0.009(2) 0.017(2) 0.020(2) 0.0029(11) 0.0027(14) -0.0013(10)
C5 0.0127(14) 0.018(2) 0.0112(14) -0.0012(11) 0.0012(11) 0.0007(11)
C6 0.0127(14) 0.016(2) 0.0147(15) -0.0031(11) 0.0005(11) -0.0028(11)
C7 0.0101(14) 0.017(2) 0.0147(15) 0.0013(11) 0.0029(11) 0.0004(11)
N8 0.0091(11) 0.020(2) 0.0118(12) -0.0043(10) 0.0022(9) -0.0003(9)
C9 0.0087(13) 0.022(2) 0.0129(14) -0.0040(11) 0.0062(11) -0.0019(11)
C10 0.0120(14) 0.029(2) 0.018(2) -0.0050(13) 0.0045(12) -0.0016(12)
C11 0.015(2) 0.042(3) 0.023(2) -0.013(2) 0.0030(13) -0.0092(14)
C12 0.031(2) 0.033(2) 0.036(2) -0.018(2) 0.015(2) -0.019(2)
C13 0.036(2) 0.021(2) 0.030(2) -0.006(2) 0.013(2) -0.005(2)
C14 0.022(2) 0.022(2) 0.022(2) -0.0047(13) 0.0063(13) 0.0016(13)
C15 0.0120(14) 0.015(2) 0.023(2) -0.0029(12) 0.0026(12) -0.0010(11)
C16 0.0174(15) 0.020(2) 0.024(2) -0.0058(13) -0.0009(12) -0.0019(12)
C17 0.019(2) 0.017(2) 0.031(2) -0.0017(13) 0.0010(13) 0.0006(13)
C18 0.016(2) 0.017(2) 0.031(2) -0.0036(13) 0.0048(13) -0.0049(12)
C19 0.0146(14) 0.022(2) 0.0144(15) -0.0021(12) 0.0060(12) 0.0007(12)
C20 0.125(6) 0.071(5) 0.093(5) -0.057(4) 0.098(5) -0.063(4)
C21 0.024(2) 0.137(6) 0.055(3) -0.071(4) 0.007(2) 0.000(3)
C22 0.132(6) 0.121(6) 0.031(3) 0.018(3) 0.033(3) 0.107(5)
C23 0.018(2) 0.042(3) 0.023(2) 0.005(2) -0.0008(13) 0.000(2)
F24 0.0305(15) 0.051(2) 0.048(2) 0.0311(12) -0.0026(12) -0.0072(10)
F25 0.060(2) 0.033(2) 0.051(2) 0.0098(11) 0.022(2) 0.0172(12)
F26 0.052(2) 0.064(2) 0.0424(15) 0.0063(13) -0.0286(12) 0.0092(14)

loop_
_atom_site_label
_atom_site_type_symbol
_atom_site_fract_x
_atom_site_fract_y
_atom_site_fract_z
_atom_site_U_iso_or_equiv
_atom_site_thermal_displace_type
_atom_site_occupancy
_atom_site_calc_flag
_atom_site_refinement_flags
_atom_site_disorder_group
Pd1 Pd 0.0000 0.5000 0.0000 0.0135(2) Uani 1 d S .
O1 O -0.1548(2) 0.3913(3) 0.01580(10) 0.0159(5) Uani 1 d . .
C2 C -0.2126(3) 0.4575(5) 0.06107(14) 0.0141(6) Uani 1 d . .
C3 C -0.3273(3) 0.4011(4) 0.07981(13) 0.0125(6) Uani 1 d . .
C4 C -0.3775(3) 0.4831(4) 0.1278(2) 0.0153(7) Uani 1 d . .
H4 H -0.4547(3) 0.4487(4) 0.1401(2) 0.018 Uiso 1 calc R .
C5 C -0.3222(3) 0.6154(4) 0.16011(13) 0.0140(6) Uani 1 d . .
C6 C -0.2112(3) 0.6693(4) 0.14219(13) 0.0143(6) Uani 1 d . .
H6 H -0.1723(3) 0.7573(4) 0.16312(13) 0.017 Uiso 1 calc R .
C7 C -0.1557(3) 0.5928(4) 0.09245(13) 0.0140(6) Uani 1 d . .
N8 N -0.0462(2) 0.6305(3) 0.07086(11) 0.0135(5) Uani 1 d . .
C9 C 0.0238(2) 0.7627(4) 0.09511(13) 0.0144(6) Uani 1 d . .
C10 C 0.1210(3) 0.7368(4) 0.13639(14) 0.0196(7) Uani 1 d . .
C11 C 0.1930(3) 0.8685(5) 0.1547(2) 0.0266(8) Uani 1 d . .
H11 H 0.2591(3) 0.8514(5) 0.1826(2) 0.032 Uiso 1 calc R .
C12 C 0.1689(4) 1.0243(5) 0.1324(2) 0.0328(10) Uani 1 d . .
H12 H 0.2196(4) 1.1129(5) 0.1445(2) 0.039 Uiso 1 calc R .
C13 C 0.0718(4) 1.0510(6) 0.0930(2) 0.0290(8) Uani 1 d . .
H13 H 0.0544(4) 1.1582(6) 0.0784(2) 0.035 Uiso 1 calc R .
C14 C -0.0007(3) 0.9194(4) 0.0746(2) 0.0220(7) Uani 1 d . .
H14 H -0.0679(3) 0.9378(4) 0.0476(2) 0.026 Uiso 1 calc R .
C15 C -0.3880(3) 0.2534(4) 0.04837(15) 0.0167(6) Uani 1 d . .
C16 C -0.4116(3) 0.2889(4) -0.01982(15) 0.0204(7) Uani 1 d . .
H16A H -0.3353(3) 0.3153(4) -0.03892(15) 0.031 Uiso 1 calc R .
H16B H -0.4670(3) 0.3816(4) -0.02443(15) 0.031 Uiso 1 calc R .
H16C H -0.4474(3) 0.1923(4) -0.03969(15) 0.031 Uiso 1 calc R .
C17 C -0.3040(3) 0.1039(4) 0.0552(2) 0.0224(7) Uani 1 d . .
H17A H -0.2887(3) 0.0807(4) 0.0987(2) 0.034 Uiso 1 calc R .
H17B H -0.2276(3) 0.1273(4) 0.0357(2) 0.034 Uiso 1 calc R .
H17C H -0.3424(3) 0.0089(4) 0.0354(2) 0.034 Uiso 1 calc R .
C18 C -0.5090(3) 0.2125(4) 0.0768(2) 0.0215(7) Uani 1 d . .
H18A H -0.4960(3) 0.1894(4) 0.1205(2) 0.032 Uiso 1 calc R .
H18B H -0.5443(3) 0.1164(4) 0.0564(2) 0.008(8) Uiso 1 calc R .
H18C H -0.5639(3) 0.3057(4) 0.0717(2) 0.013 Uiso 1 calc R .
C19 C -0.3878(3) 0.7013(4) 0.21231(14) 0.0170(7) Uani 1 d . .
C20 C -0.4786(7) 0.5919(8) 0.2413(3) 0.094(3) Uani 1 d . .
H20A H -0.5360(7) 0.5518(8) 0.2098(3) 0.142 Uiso 1 calc R .
H20B H -0.5218(7) 0.6536(8) 0.2721(3) 0.142 Uiso 1 calc R .
H20C H -0.4371(7) 0.4989(8) 0.2608(3) 0.142 Uiso 1 calc R .
C21 C -0.3022(4) 0.7595(9) 0.2619(2) 0.072(2) Uani 1 d . .
H21A H -0.2417(4) 0.8314(9) 0.2443(2) 0.108 Uiso 1 calc R .
H21B H -0.2620(4) 0.6653(9) 0.2813(2) 0.108 Uiso 1 calc R .
H21C H -0.3468(4) 0.8200(9) 0.2926(2) 0.108 Uiso 1 calc R .
C22 C -0.4525(7) 0.8483(9) 0.1848(2) 0.094(3) Uani 1 d . .
H22A H -0.5090(7) 0.8122(9) 0.1522(2) 0.141 Uiso 1 calc R .
H22B H -0.3935(7) 0.9234(9) 0.1678(2) 0.141 Uiso 1 calc R .
H22C H -0.4969(7) 0.9046(9) 0.2166(2) 0.141 Uiso 1 calc R .
C23 C 0.1508(3) 0.5689(6) 0.1608(2) 0.0278(8) Uani 1 d . .
F24 F 0.0541(3) 0.4791(3) 0.17268(14) 0.0434(8) Uani 1 d . .
F25 F 0.2137(3) 0.4801(3) 0.1221(2) 0.0475(8) Uani 1 d . .
F26 F 0.2160(2) 0.5761(4) 0.21314(12) 0.0532(7) Uani 1 d . .

loop_
_atom_type_symbol
_atom_type_description
_atom_type_scat_dispersion_real
_atom_type_scat_dispersion_imag
_atom_type_scat_source
C C 0.0181 0.0091 'International Tables Vol C Tables 4.2.6.8 and 6.1.1.4'
H H 0.0000 0.0000 'International Tables Vol C Tables 4.2.6.8 and 6.1.1.4'
N N 0.0311 0.0180 'International Tables Vol C Tables 4.2.6.8 and 6.1.1.4'
O O 0.0492 0.0322 'International Tables Vol C Tables 4.2.6.8 and 6.1.1.4'
F F 0.0727 0.0534 'International Tables Vol C Tables 4.2.6.8 and 6.1.1.4'
Pd Pd 0.1215 3.9337 'International Tables Vol C Tables 4.2.6.8 and 6.1.1.4'

loop_
_geom_angle_atom_site_label_1
_geom_angle_atom_site_label_2
_geom_angle_atom_site_label_3
_geom_angle
_geom_angle_site_symmetry_1
_geom_angle_site_symmetry_3
_geom_angle_publ_flag
N8 Pd1 N8 180.0 3_565 . ?
N8 Pd1 O1 98.28(9) 3_565 . ?
N8 Pd1 O1 81.72(9) . . ?
N8 Pd1 O1 81.72(9) 3_565 3_565 ?
N8 Pd1 O1 98.27(9) . 3_565 ?
O1 Pd1 O1 180.0 . 3_565 ?
C2 O1 Pd1 113.2(2) . . ?
O1 C2 C3 123.0(3) . . ?
O1 C2 C7 117.4(3) . . ?
C3 C2 C7 119.6(3) . . ?
C4 C3 C2 116.6(3) . . ?
C4 C3 C15 122.8(3) . . ?
C2 C3 C15 120.6(3) . . ?
C3 C4 C5 124.8(3) . . ?
C6 C5 C4 118.6(3) . . ?
C6 C5 C19 120.8(3) . . ?
C4 C5 C19 120.5(3) . . ?
C5 C6 C7 119.6(3) . . ?
N8 C7 C6 125.9(3) . . ?
N8 C7 C2 113.3(3) . . ?
C6 C7 C2 120.8(3) . . ?
C7 N8 C9 121.9(2) . . ?
C7 N8 Pd1 114.3(2) . . ?
C9 N8 Pd1 123.6(2) . . ?
C14 C9 C10 119.3(3) . . ?
C14 C9 N8 118.9(3) . . ?
C10 C9 N8 121.7(3) . . ?
C11 C10 C9 119.5(3) . . ?
C11 C10 C23 119.0(3) . . ?
C9 C10 C23 121.4(3) . . ?
C12 C11 C10 120.5(3) . . ?
C13 C12 C11 120.3(4) . . ?
C12 C13 C14 119.4(4) . . ?
C9 C14 C13 121.1(4) . . ?
C16 C15 C18 108.1(3) . . ?
C16 C15 C3 110.2(3) . . ?
C18 C15 C3 111.6(3) . . ?
C16 C15 C17 109.1(3) . . ?
C18 C15 C17 108.8(3) . . ?
C3 C15 C17 108.9(2) . . ?
C21 C19 C20 107.6(4) . . ?
C21 C19 C22 108.5(5) . . ?
C20 C19 C22 108.9(5) . . ?
C21 C19 C5 112.1(3) . . ?
C20 C19 C5 112.3(3) . . ?
C22 C19 C5 107.3(3) . . ?
F25 C23 F24 105.5(4) . . ?
F25 C23 F26 106.7(3) . . ?
F24 C23 F26 105.9(3) . . ?
F25 C23 C10 112.7(3) . . ?
F24 C23 C10 113.7(3) . . ?
F26 C23 C10 111.7(3) . . ?

loop_
_geom_bond_atom_site_label_1
_geom_bond_atom_site_label_2
_geom_bond_distance
_geom_bond_site_symmetry_2
_geom_bond_publ_flag
Pd1 N8 1.963(2) 3_565 ?
Pd1 N8 1.963(2) . ?
Pd1 O1 1.975(2) . ?
Pd1 O1 1.975(2) 3_565 ?
O1 C2 1.314(4) . ?
C2 C3 1.427(4) . ?
C2 C7 1.437(5) . ?
C3 C4 1.377(5) . ?
C3 C15 1.535(4) . ?
C4 C5 1.421(5) . ?
C5 C6 1.377(4) . ?
C5 C19 1.543(4) . ?
C6 C7 1.413(4) . ?
C7 N8 1.354(4) . ?
N8 C9 1.424(4) . ?
C9 C14 1.382(5) . ?
C9 C10 1.401(4) . ?
C10 C11 1.392(5) . ?
C10 C23 1.506(5) . ?
C11 C12 1.387(6) . ?
C12 C13 1.377(7) . ?
C13 C14 1.396(6) . ?
C15 C16 1.534(5) . ?
C15 C18 1.535(4) . ?
C15 C17 1.542(4) . ?
C19 C21 1.498(5) . ?
C19 C20 1.502(5) . ?
C19 C22 1.515(6) . ?
C23 F25 1.330(5) . ?
C23 F24 1.333(5) . ?
C23 F26 1.337(4) . ?
